data_4518884
loop_
_publ_author_name
'G\"u\,cl\"u, Yunus'
'Erer, Hakan'
'Demiral, Hakan'
'Altintas, Cigdem'
'Keskin, Seda'
'Tumanov, Nikolay'
'Su, Bao-Lian'
'Semerci, Fatih'

_publ_section_title
;
 Oxalamide-Functionalized Metal Organic Frameworks for CO<sub>2</sub>
 Adsorption.
;
_journal_issue 28
_journal_name_full 'ACS applied materials &amp; interfaces'
_journal_page_first 33188
_journal_page_last 33198
_journal_paper_doi 10.1021/acsami.1c11330
_journal_volume 13
_journal_year 2021
_chemical_formula_moiety 'C18 H9 Cd N2 O10, C2 H8 N'
_chemical_formula_sum 'C20 H17 Cd N3 O10'
_chemical_formula_weight 571.77
_space_group_crystal_system triclinic
_space_group_IT_number 2
_space_group_name_Hall '-P 1'
_space_group_name_H-M_alt 'P -1'
_atom_sites_solution_hydrogens geom
_audit_creation_date 2020-06-08
_audit_creation_method
;
Olex2 1.2-alpha
(compiled 2018.07.26 svn.r3523 for OlexSys, GUI svn.r5532)
;
_cell_angle_alpha 74.713(2)
_cell_angle_beta 73.547(2)
_cell_angle_gamma 84.3220(10)
_cell_formula_units_Z 2
_cell_length_a 10.2148(5)
_cell_length_b 10.2225(5)
_cell_length_c 14.6050(9)
_cell_measurement_reflns_used 9561
_cell_measurement_temperature 100(2)
_cell_measurement_theta_max 28.36
_cell_measurement_theta_min 2.97
_cell_volume 1410.38(13)
_computing_cell_refinement 'Bruker SAINT'
_computing_data_collection 'Bruker APEX2'
_computing_data_reduction 'Bruker SAINT'
_computing_molecular_graphics 'Olex2 (Dolomanov et al., 2009)'
_computing_publication_material 'Olex2 (Dolomanov et al., 2009)'
_computing_structure_refinement 'ShelXL (Sheldrick, 2015)'
_computing_structure_solution 'ShelXT (Sheldrick, 2015)'
_diffrn_ambient_temperature 100(2)
_diffrn_measured_fraction_theta_full 0.990
_diffrn_measured_fraction_theta_max 0.984
_diffrn_measurement_device_type 'Bruker APEX-II CCD'
_diffrn_measurement_method '\f and \w scans'
_diffrn_radiation_type MoK\a
_diffrn_radiation_wavelength 0.71073
_diffrn_reflns_av_R_equivalents 0.0235
_diffrn_reflns_av_unetI/netI 0.0195
_diffrn_reflns_Laue_measured_fraction_full 0.990
_diffrn_reflns_Laue_measured_fraction_max 0.984
_diffrn_reflns_limit_h_max 13
_diffrn_reflns_limit_h_min -13
_diffrn_reflns_limit_k_max 13
_diffrn_reflns_limit_k_min -13
_diffrn_reflns_limit_l_max 19
_diffrn_reflns_limit_l_min -19
_diffrn_reflns_number 31782
_diffrn_reflns_point_group_measured_fraction_full 0.990
_diffrn_reflns_point_group_measured_fraction_max 0.984
_diffrn_reflns_theta_full 25.242
_diffrn_reflns_theta_max 28.355
_diffrn_reflns_theta_min 2.970
_diffrn_standards_number 0
_exptl_absorpt_coefficient_mu 0.823
_exptl_absorpt_correction_T_max 0.7457
_exptl_absorpt_correction_T_min 0.4299
_exptl_absorpt_correction_type multi-scan
_exptl_absorpt_process_details 'SADABS V2014/4 (Bruker AXS)'
_exptl_crystal_colour colourless
_exptl_crystal_colour_primary colourless
_exptl_crystal_density_diffrn 1.346
_exptl_crystal_description block
_exptl_crystal_F_000 572
_exptl_crystal_size_max 0.21
_exptl_crystal_size_mid 0.16
_exptl_crystal_size_min 0.11
_refine_diff_density_max 1.592
_refine_diff_density_min -1.221
_refine_diff_density_rms 0.140
_refine_ls_extinction_method none
_refine_ls_goodness_of_fit_ref 1.150
_refine_ls_hydrogen_treatment constr
_refine_ls_matrix_type full
_refine_ls_number_parameters 307
_refine_ls_number_reflns 6947
_refine_ls_number_restraints 261
_refine_ls_restrained_S_all 1.173
_refine_ls_R_factor_all 0.0628
_refine_ls_R_factor_gt 0.0569
_refine_ls_shift/su_max 0.000
_refine_ls_shift/su_mean 0.000
_refine_ls_structure_factor_coef Fsqd
_refine_ls_weighting_details 'w=1/[\s^2^(Fo^2^)+(0.0472P)^2^+6.4209P] where P=(Fo^2^+2Fc^2^)/3'
_refine_ls_weighting_scheme calc
_refine_ls_wR_factor_gt 0.1368
_refine_ls_wR_factor_ref 0.1421
_reflns_Friedel_coverage 0.000
_reflns_number_gt 6308
_reflns_number_total 6947
_reflns_threshold_expression 'I > 2\s(I)'
_cod_data_source_file am1c11330_si_001.cif
_cod_data_source_block Cd-OATA
_cod_depositor_comments 'Adding full bibliography for 4518883--4518885.cif.'
_cod_database_code 4518884
_shelx_space_group_comment
;
The symmetry employed for this shelxl refinement is uniquely defined
by the following loop, which should always be used as a source of
symmetry information in preference to the above space-group names.
They are only intended as comments.
;
_olex2_refinement_description
;
1. Fixed Uiso
 At 1.2 times of:
  All C(H) groups, All N(H) groups, All N(H,H) groups
 At 1.5 times of:
  All C(H,H,H) groups, All O(H) groups
2. Restrained distances
 N3-C19
 1.47 with sigma of 0.01
 N3-C20
 1.47 with sigma of 0.01
 C19-C20
 2.7 with sigma of 0.02
3. Uiso/Uaniso restraints and constraints
Uanis(C19) \\sim Ueq, Uanis(C20) \\sim Ueq, Uanis(N3) \\sim Ueq: with sigma of
0.005 and sigma for terminal atoms of 0.01
4. Rigid body (RIGU) restrains
 All non-hydrogen atoms
 with sigma for 1-2 distances of 0.0001 and sigma for 1-3 distances of 0.0001
5.a Secondary CH2 refined with riding coordinates:
 N3(H3A,H3B)
5.b Me refined with riding coordinates:
 C19(H19A,H19B,H19C), C20(H20A,H20B,H20C)
5.c Aromatic/amide H refined with riding coordinates:
 C2(H2), C4(H4), C6(H6), C12(H12), C14(H14), C16(H16), N1(H1), N2(H2A)
5.d Tetrahedral OH refined with riding coordinates:
 O2(H2B)
;
_smtbx_masks_void_probe_radius 1.2
_smtbx_masks_void_truncation_radius 1.2

loop_
_space_group_symop_operation_xyz
'x, y, z'
'-x, -y, -z'

loop_
_atom_site_label
_atom_site_type_symbol
_atom_site_fract_x
_atom_site_fract_y
_atom_site_fract_z
_atom_site_U_iso_or_equiv
_atom_site_adp_type
_atom_site_occupancy
_atom_site_site_symmetry_order
_atom_site_calc_flag
_atom_site_refinement_flags_posn
_atom_site_refinement_flags_adp
_atom_site_refinement_flags_occupancy
_atom_site_disorder_assembly
_atom_site_disorder_group
C1 C 0.3238(5) 0.5138(4) 0.5055(3) 0.0322(7) Uani 1 1 d . U . . .
C2 C 0.3017(5) 0.6074(4) 0.5633(3) 0.0329(7) Uani 1 1 d . U . . .
H2 H 0.3226 0.6981 0.5340 0.040 Uiso 1 1 calc R . . . .
C3 C 0.2486(4) 0.5646(4) 0.6644(3) 0.0306(7) Uani 1 1 d . U . . .
C4 C 0.2192(4) 0.4282(4) 0.7091(3) 0.0295(6) Uani 1 1 d . U . . .
H4 H 0.1861 0.3993 0.7772 0.035 Uiso 1 1 calc R . . . .
C5 C 0.2397(4) 0.3358(4) 0.6511(3) 0.0278(6) Uani 1 1 d . U . . .
C6 C 0.2919(5) 0.3782(4) 0.5503(3) 0.0319(7) Uani 1 1 d . U . . .
H6 H 0.3059 0.3159 0.5119 0.038 Uiso 1 1 calc R . . . .
C7 C 0.2220(5) 0.6678(4) 0.7255(3) 0.0370(8) Uani 1 1 d . U . . .
C8 C 0.2089(4) 0.1888(4) 0.6978(3) 0.0277(6) Uani 1 1 d . U . . .
C9 C 0.4240(5) 0.6699(4) 0.3452(3) 0.0317(7) Uani 1 1 d . U . . .
C10 C 0.4666(5) 0.6730(4) 0.2349(3) 0.0320(7) Uani 1 1 d . U . . .
C11 C 0.5704(4) 0.8168(4) 0.0740(3) 0.0284(4) Uani 1 1 d . U . . .
C12 C 0.4730(4) 0.8265(4) 0.0231(3) 0.0263(5) Uani 1 1 d . U . . .
H12 H 0.3824 0.8086 0.0575 0.032 Uiso 1 1 calc R . . . .
C13 C 0.5103(4) 0.8627(4) -0.0790(3) 0.0266(5) Uani 1 1 d . U . . .
C14 C 0.6469(4) 0.8866(4) -0.1300(3) 0.0280(5) Uani 1 1 d . U . . .
H14 H 0.6723 0.9115 -0.1985 0.034 Uiso 1 1 calc R . . . .
C15 C 0.7453(4) 0.8733(4) -0.0787(3) 0.0284(6) Uani 1 1 d . U . . .
C16 C 0.7070(4) 0.8397(4) 0.0240(3) 0.0295(6) Uani 1 1 d . U . . .
H16 H 0.7720 0.8328 0.0587 0.035 Uiso 1 1 calc R . . . .
C17 C 0.4022(4) 0.8825(4) -0.1339(3) 0.0285(5) Uani 1 1 d . U . . .
C18 C 0.8945(4) 0.8938(4) -0.1334(3) 0.0318(6) Uani 1 1 d . U . . .
Cd1 Cd 0.17516(3) 0.91612(3) 0.78909(2) 0.02560(10) Uani 1 1 d . U . . .
N1 N 0.3761(4) 0.5502(4) 0.4027(3) 0.0382(7) Uani 1 1 d . U . . .
H1 H 0.3776 0.4875 0.3730 0.046 Uiso 1 1 calc R . . . .
N2 N 0.5291(3) 0.7861(3) 0.1791(2) 0.0287(3) Uani 1 1 d . U . . .
H2A H 0.5455 0.8438 0.2077 0.034 Uiso 1 1 calc R . . . .
O1 O 0.2413(5) 0.7894(3) 0.6807(2) 0.0539(10) Uani 1 1 d . U . . .
O2 O 0.1780(7) 0.6304(4) 0.8153(3) 0.0834(18) Uani 1 1 d . U . . .
H2B H 0.2352 0.5809 0.8381 0.125 Uiso 1 1 calc R . . . .
O3 O 0.1693(4) 0.1502(3) 0.7893(2) 0.0382(7) Uani 1 1 d . U . . .
O4 O 0.2236(4) 0.1083(3) 0.6440(2) 0.0477(9) Uani 1 1 d . U . . .
O5 O 0.4366(5) 0.7703(3) 0.3718(2) 0.0532(10) Uani 1 1 d . U . . .
O6 O 0.4429(5) 0.5797(4) 0.2051(3) 0.0648(12) Uani 1 1 d . U . . .
O7 O 0.2838(3) 0.8467(4) -0.0866(2) 0.0420(7) Uani 1 1 d . U . . .
O8 O 0.4336(4) 0.9365(5) -0.2231(3) 0.0595(11) Uani 1 1 d . U . . .
O9 O 0.9287(4) 0.9266(5) -0.2250(3) 0.0563(11) Uani 1 1 d . U . . .
O10 O 0.9794(3) 0.8753(4) -0.0849(2) 0.0484(8) Uani 1 1 d . U . . .
C19 C 0.3379(11) 0.5167(13) 0.0035(9) 0.136(3) Uani 1 1 d D U . . .
H19A H 0.3940 0.5674 -0.0578 0.204 Uiso 1 1 calc R . . . .
H19B H 0.3723 0.5239 0.0566 0.204 Uiso 1 1 calc R . . . .
H19C H 0.3396 0.4231 0.0022 0.204 Uiso 1 1 calc R . . . .
C20 C 0.1124(15) 0.4893(17) 0.1143(11) 0.192(5) Uani 1 1 d D U . . .
H20A H 0.0196 0.5229 0.1254 0.289 Uiso 1 1 calc R . . . .
H20B H 0.1156 0.3959 0.1122 0.289 Uiso 1 1 calc R . . . .
H20C H 0.1482 0.4967 0.1667 0.289 Uiso 1 1 calc R . . . .
N3 N 0.1967(11) 0.5711(10) 0.0179(8) 0.139(3) Uani 1 1 d D U . . .
H3A H 0.1641 0.5651 -0.0312 0.167 Uiso 1 1 calc R . . . .
H3B H 0.1942 0.6580 0.0190 0.167 Uiso 1 1 calc R . . . .

loop_
_atom_site_aniso_label
_atom_site_aniso_U_11
_atom_site_aniso_U_22
_atom_site_aniso_U_33
_atom_site_aniso_U_23
_atom_site_aniso_U_13
_atom_site_aniso_U_12
C1 0.0421(18) 0.0248(4) 0.0276(3) -0.0069(3) -0.0041(4) -0.0050(5)
C2 0.0442(19) 0.0249(4) 0.0277(4) -0.0070(3) -0.0047(5) -0.0046(5)
C3 0.0380(17) 0.0246(3) 0.0276(4) -0.0069(3) -0.0053(5) -0.0024(5)
C4 0.0346(17) 0.0244(4) 0.0276(4) -0.0069(3) -0.0049(4) -0.0018(5)
C5 0.0300(15) 0.0243(3) 0.0275(4) -0.0068(3) -0.0045(4) -0.0016(4)
C6 0.0407(18) 0.0248(4) 0.0277(4) -0.0071(3) -0.0034(4) -0.0046(5)
C7 0.054(2) 0.0257(3) 0.0285(4) -0.0080(3) -0.0039(5) -0.0052(4)
C8 0.0288(15) 0.0242(4) 0.0280(4) -0.0067(3) -0.0039(5) -0.0013(5)
C9 0.0398(17) 0.0254(5) 0.0281(4) -0.0061(3) -0.0052(4) -0.0048(7)
C10 0.0391(16) 0.0271(6) 0.0281(4) -0.0064(3) -0.0048(4) -0.0069(8)
C11 0.0305(5) 0.0257(9) 0.0282(4) -0.0056(3) -0.0066(3) -0.0039(5)
C12 0.0303(5) 0.0198(14) 0.0282(4) -0.0054(4) -0.0066(3) -0.0030(5)
C13 0.0308(5) 0.0201(13) 0.0282(4) -0.0054(4) -0.0066(3) -0.0031(5)
C14 0.0309(5) 0.0237(15) 0.0285(4) -0.0055(4) -0.0064(3) -0.0037(5)
C15 0.0309(5) 0.0249(15) 0.0287(4) -0.0056(4) -0.0065(3) -0.0038(4)
C16 0.0306(5) 0.0285(16) 0.0286(4) -0.0057(4) -0.0065(3) -0.0043(5)
C17 0.0314(5) 0.0247(14) 0.0289(4) -0.0057(5) -0.0072(4) -0.0034(6)
C18 0.0310(5) 0.0330(17) 0.0299(4) -0.0061(5) -0.0060(3) -0.0050(5)
Cd1 0.02978(16) 0.02277(15) 0.02367(15) -0.00499(10) -0.00593(11) -0.00371(10)
N1 0.0568(19) 0.0266(5) 0.0278(3) -0.0073(3) -0.0025(4) -0.0097(7)
N2 0.0312(6) 0.0259(6) 0.0281(4) -0.0055(3) -0.0067(3) -0.0036(6)
O1 0.098(3) 0.0263(4) 0.0287(4) -0.0089(3) 0.0023(6) -0.0094(5)
O2 0.175(5) 0.0297(5) 0.0294(4) -0.0094(3) 0.0069(6) -0.0215(9)
O3 0.0566(18) 0.0256(5) 0.0281(4) -0.0068(3) -0.0027(5) -0.0061(7)
O4 0.082(2) 0.0265(4) 0.0283(5) -0.0074(4) -0.0012(7) -0.0122(7)
O5 0.096(3) 0.0311(6) 0.0283(5) -0.0067(4) -0.0036(6) -0.0227(10)
O6 0.114(3) 0.0464(9) 0.0292(5) -0.0107(4) 0.0037(7) -0.0449(15)
O7 0.0333(5) 0.0574(18) 0.0307(6) 0.0008(8) -0.0088(4) -0.0113(6)
O8 0.0364(7) 0.100(3) 0.0321(5) 0.0100(8) -0.0111(4) -0.0216(10)
O9 0.0327(6) 0.101(3) 0.0300(5) -0.0051(5) -0.0061(4) -0.0121(8)
O10 0.0317(5) 0.079(2) 0.0305(5) -0.0056(8) -0.0065(4) -0.0092(6)
C19 0.149(3) 0.129(6) 0.136(5) -0.054(4) -0.026(3) -0.014(3)
C20 0.160(4) 0.176(7) 0.186(5) -0.003(4) -0.003(3) 0.009(4)
N3 0.148(3) 0.121(4) 0.150(4) -0.048(3) -0.024(3) -0.017(3)

loop_
_atom_type_symbol
_atom_type_description
_atom_type_scat_dispersion_real
_atom_type_scat_dispersion_imag
_atom_type_scat_source
C C 0.0033 0.0016 'International Tables Vol C Tables 4.2.6.8 and 6.1.1.4'
H H 0.0000 0.0000 'International Tables Vol C Tables 4.2.6.8 and 6.1.1.4'
Cd Cd -0.8075 1.2024 'International Tables Vol C Tables 4.2.6.8 and 6.1.1.4'
N N 0.0061 0.0033 'International Tables Vol C Tables 4.2.6.8 and 6.1.1.4'
O O 0.0106 0.0060 'International Tables Vol C Tables 4.2.6.8 and 6.1.1.4'

loop_
_geom_angle_atom_site_label_1
_geom_angle_atom_site_label_2
_geom_angle_atom_site_label_3
_geom_angle
_geom_angle_site_symmetry_1
_geom_angle_site_symmetry_3
_geom_angle_publ_flag
C2 C1 N1 122.8(4) . . ?
C6 C1 C2 119.6(4) . . ?
C6 C1 N1 117.6(4) . . ?
C3 C2 C1 119.7(4) . . ?
C2 C3 C4 120.5(4) . . ?
C2 C3 C7 119.0(4) . . ?
C4 C3 C7 120.5(4) . . ?
C5 C4 C3 119.5(4) . . ?
C4 C5 C8 120.3(4) . . ?
C6 C5 C4 120.1(4) . . ?
C6 C5 C8 119.5(3) . . ?
C5 C6 C1 120.5(4) . . ?
O1 C7 C3 117.6(4) . . ?
O2 C7 C3 119.5(4) . . ?
O2 C7 O1 122.9(4) . . ?
O3 C8 C5 119.0(3) . . ?
O3 C8 O4 121.7(4) . . ?
O4 C8 C5 119.3(4) . . ?
N1 C9 C10 113.1(3) . . ?
O5 C9 C10 119.9(4) . . ?
O5 C9 N1 127.0(4) . . ?
N2 C10 C9 112.8(3) . . ?
O6 C10 C9 121.6(4) . . ?
O6 C10 N2 125.6(4) . . ?
C12 C11 C16 120.9(4) . . ?
C12 C11 N2 119.4(4) . . ?
C16 C11 N2 119.8(4) . . ?
C11 C12 C13 120.1(4) . . ?
C12 C13 C14 119.6(4) . . ?
C12 C13 C17 119.9(4) . . ?
C14 C13 C17 120.5(4) . . ?
C15 C14 C13 120.2(4) . . ?
C14 C15 C16 120.0(4) . . ?
C14 C15 C18 120.6(4) . . ?
C16 C15 C18 119.3(4) . . ?
C11 C16 C15 119.1(4) . . ?
O7 C17 C13 118.4(4) . . ?
O8 C17 C13 118.8(4) . . ?
O8 C17 O7 122.8(4) . . ?
O9 C18 C15 119.5(4) . . ?
O10 C18 C15 118.5(4) . . ?
O10 C18 O9 121.9(4) . . ?
O1 Cd1 O3 138.05(11) . 1_565 ?
O1 Cd1 O4 84.85(11) . 1_565 ?
O1 Cd1 O7 111.33(15) . 1_556 ?
O1 Cd1 O8 87.76(17) . 1_556 ?
O1 Cd1 O9 90.71(16) . 1_456 ?
O1 Cd1 O10 122.07(15) . 1_456 ?
O3 Cd1 O4 53.60(10) 1_565 1_565 ?
O3 Cd1 O8 82.12(15) 1_565 1_556 ?
O3 Cd1 O9 92.97(14) 1_565 1_456 ?
O4 Cd1 O8 82.85(14) 1_565 1_556 ?
O4 Cd1 O9 87.87(14) 1_565 1_456 ?
O7 Cd1 O3 93.91(13) 1_556 1_565 ?
O7 Cd1 O4 129.34(13) 1_556 1_565 ?
O7 Cd1 O8 51.97(11) 1_556 1_556 ?
O7 Cd1 O9 136.68(11) 1_556 1_456 ?
O9 Cd1 O8 170.70(12) 1_456 1_556 ?
O10 Cd1 O3 92.29(14) 1_456 1_565 ?
O10 Cd1 O4 128.31(14) 1_456 1_565 ?
O10 Cd1 O7 84.37(12) 1_456 1_556 ?
O10 Cd1 O8 135.10(12) 1_456 1_556 ?
O10 Cd1 O9 52.64(11) 1_456 1_456 ?
C9 N1 C1 128.2(4) . . ?
C10 N2 C11 123.3(3) . . ?
C7 O1 Cd1 108.8(3) . . ?
C8 O3 Cd1 93.7(2) . 1_545 ?
C8 O4 Cd1 90.7(2) . 1_545 ?
C17 O7 Cd1 99.8(3) . 1_554 ?
C17 O8 Cd1 85.4(3) . 1_554 ?
C18 O9 Cd1 85.9(3) . 1_654 ?
C18 O10 Cd1 99.5(3) . 1_654 ?
C19 N3 C20 107.9(9) . . ?

loop_
_geom_bond_atom_site_label_1
_geom_bond_atom_site_label_2
_geom_bond_distance
_geom_bond_site_symmetry_2
_geom_bond_publ_flag
C1 C2 1.399(6) . ?
C1 C6 1.395(5) . ?
C1 N1 1.402(5) . ?
C2 C3 1.385(6) . ?
C3 C4 1.397(5) . ?
C3 C7 1.511(6) . ?
C4 C5 1.392(5) . ?
C5 C6 1.380(5) . ?
C5 C8 1.501(5) . ?
C7 O1 1.248(5) . ?
C7 O2 1.227(6) . ?
C8 O3 1.246(5) . ?
C8 O4 1.253(5) . ?
C9 C10 1.538(6) . ?
C9 N1 1.336(5) . ?
C9 O5 1.219(5) . ?
C10 N2 1.328(5) . ?
C10 O6 1.218(5) . ?
C11 C12 1.382(6) . ?
C11 C16 1.390(6) . ?
C11 N2 1.428(5) . ?
C12 C13 1.387(5) . ?
C13 C14 1.394(5) . ?
C13 C17 1.508(6) . ?
C14 C15 1.391(6) . ?
C15 C16 1.395(6) . ?
C15 C18 1.514(6) . ?
C17 O7 1.247(5) . ?
C17 O8 1.235(5) . ?
C18 O9 1.244(5) . ?
C18 O10 1.238(5) . ?
Cd1 O1 2.223(3) . ?
Cd1 O3 2.388(3) 1_565 ?
Cd1 O4 2.449(3) 1_565 ?
Cd1 O7 2.311(3) 1_556 ?
Cd1 O8 2.621(4) 1_556 ?
Cd1 O9 2.573(4) 1_456 ?
Cd1 O10 2.288(3) 1_456 ?
O3 Cd1 2.388(3) 1_545 ?
O4 Cd1 2.449(3) 1_545 ?
O7 Cd1 2.311(3) 1_554 ?
O8 Cd1 2.621(4) 1_554 ?
O9 Cd1 2.573(4) 1_654 ?
O10 Cd1 2.288(3) 1_654 ?
C19 N3 1.472(8) . ?
C20 N3 1.502(9) . ?

loop_
_smtbx_masks_void_nr
_smtbx_masks_void_average_x
_smtbx_masks_void_average_y
_smtbx_masks_void_average_z
_smtbx_masks_void_volume
_smtbx_masks_void_count_electrons
_smtbx_masks_void_content
1 -0.460 -0.583 0.500 443.9 110.3 ?
